data_4119314
loop_
_publ_author_name
'David G. Johnson'
'Jason M. Lynam'
'Neetisha S. Mistry'
'John M. Slattery'
'Robert J. Thatcher'
'Adrian C. Whitwood'

_publ_contact_author_address
;Department of Chemistry
University of York
Heslington
York
YO10 5DD
UK
;
_publ_contact_author_email jason.lynam@york.ac.uk
_publ_contact_author_fax +44(0)1904322516
_publ_contact_author_name 'Jason M Lynam'
_publ_contact_author_phone +44(0)1904322534
_publ_section_title
;
 Ruthenium-Mediated C-H Functionalization of Pyridine: The Role of
 Vinylidene and Pyridylidene Ligands
;
_journal_name_full 'Journal of the American Chemical Society'
_journal_page_first 2222
_journal_page_last 2234
_journal_paper_doi 10.1021/ja3097256
_journal_volume 135
_journal_year 2013
_chemical_formula_moiety 'C37 H30 F3 N P Ru, C H2 Cl2, F6 P'
_chemical_formula_sum 'C38 H32 Cl2 F9 N P2 Ru'
_chemical_formula_weight 907.56
_chemical_name_systematic
;
 ? 
;
_space_group_crystal_system monoclinic
_space_group_IT_number 14
_space_group_name_Hall '-P 2yn'
_space_group_name_H-M_alt 'P 1 21/n 1'
_symmetry_space_group_name_Hall '-P 2yn'
_symmetry_space_group_name_H-M 'P 1 21/n 1'
_atom_sites_solution_hydrogens geom
_atom_sites_solution_primary direct
_atom_sites_solution_secondary difmap
_audit_creation_date 2012-07-26
_audit_creation_method
;
  Olex2 1.2
  (compiled 2012.05.09 svn.r2324, GUI svn.r4230)
;
_cell_angle_alpha 90.00
_cell_angle_beta 91.511(3)
_cell_angle_gamma 90.00
_cell_formula_units_Z 4
_cell_length_a 10.7329(3)
_cell_length_b 18.4072(4)
_cell_length_c 18.7217(5)
_cell_measurement_reflns_used 6595
_cell_measurement_temperature 110.0
_cell_measurement_theta_max 27.8894
_cell_measurement_theta_min 3.0517
_cell_volume 3697.42(16)
_computing_cell_refinement
;
CrysAlisPro, Agilent Technologies,
Version 1.171.34.49 (release 20-01-2011 CrysAlis171 .NET)
(compiled Jan 20 2011,15:58:25)
;
_computing_data_collection
;
CrysAlisPro, Agilent Technologies,
Version 1.171.34.49 (release 20-01-2011 CrysAlis171 .NET)
(compiled Jan 20 2011,15:58:25)
;
_computing_data_reduction
;
CrysAlisPro, Agilent Technologies,
Version 1.171.34.49 (release 20-01-2011 CrysAlis171 .NET)
(compiled Jan 20 2011,15:58:25)
;
_computing_molecular_graphics
;
O. V. Dolomanov, L. J. Bourhis, R. J. Gildea, J. A. K. Howard and H. Puschmann,
OLEX2: a complete structure solution, refinement and analysis program.
J. Appl. Cryst. (2009). 42, 339-341.
;
_computing_publication_material
;
O. V. Dolomanov, L. J. Bourhis, R. J. Gildea, J. A. K. Howard and H. Puschmann,
OLEX2: a complete structure solution, refinement and analysis program.
J. Appl. Cryst. (2009). 42, 339-341.
;
_computing_structure_refinement
;
XL, G.M. Sheldrick, Acta Cryst.
(2008). A64, 112-122
;
_computing_structure_solution
;
XS, G.M. Sheldrick, Acta Cryst.
(2008). A64, 112-122
;
_diffrn_ambient_temperature 110.0
_diffrn_detector_area_resol_mean 16.1450
_diffrn_measured_fraction_theta_full 0.9948
_diffrn_measured_fraction_theta_max 0.835
_diffrn_measurement_details
;
  1 omega   34.00   61.00   1.0000  120.0000
omega____ theta____ kappa____ phi______ frames
    -       16.3111 -104.0000   -8.0000 27

  2 omega  -21.00   86.00   1.0000  120.0000
omega____ theta____ kappa____ phi______ frames
    -       16.3111   23.0000  -29.0000 107

  3 omega   17.00   88.00   1.0000  120.0000
omega____ theta____ kappa____ phi______ frames
    -       16.3111   37.0000   30.0000 71
;
_diffrn_measurement_device_type 'SuperNova, Single source at offset), Eos'
_diffrn_measurement_method '\w scans'
_diffrn_orient_matrix_UB_11 -0.0468230000
_diffrn_orient_matrix_UB_12 0.0042246000
_diffrn_orient_matrix_UB_13 -0.0270749000
_diffrn_orient_matrix_UB_21 0.0459202000
_diffrn_orient_matrix_UB_22 0.0108889000
_diffrn_orient_matrix_UB_23 -0.0244090000
_diffrn_orient_matrix_UB_31 0.0080611000
_diffrn_orient_matrix_UB_32 -0.0367455000
_diffrn_orient_matrix_UB_33 -0.0103530000
_diffrn_radiation_monochromator mirror
_diffrn_radiation_type 'Mo K\a'
_diffrn_radiation_wavelength 0.7107
_diffrn_reflns_av_R_equivalents 0.0257
_diffrn_reflns_av_unetI/netI 0.0440
_diffrn_reflns_limit_h_max 14
_diffrn_reflns_limit_h_min -6
_diffrn_reflns_limit_k_max 22
_diffrn_reflns_limit_k_min -24
_diffrn_reflns_limit_l_max 22
_diffrn_reflns_limit_l_min -24
_diffrn_reflns_number 14730
_diffrn_reflns_theta_full 25.01
_diffrn_reflns_theta_max 27.95
_diffrn_reflns_theta_min 3.06
_diffrn_source 'SuperNova (Mo) x-ray Source'
_exptl_absorpt_coefficient_mu 0.731
_exptl_absorpt_correction_T_max 0.990
_exptl_absorpt_correction_T_min 0.984
_exptl_absorpt_correction_type analytical
_exptl_absorpt_process_details
;
CrysAlisPro, Agilent Technologies,
Version 1.171.34.49 (release 20-01-2011 CrysAlis171 .NET)
(compiled Jan 20 2011,15:58:25)
Analytical numeric absorption correction using a multifaceted crystal
            model based on expressions derived by R.C. Clark & J.S. Reid.
(Clark, R. C. & Reid, J. S. (1995). Acta Cryst. A51, 887-897)
;
_exptl_crystal_colour 'clear red'
_exptl_crystal_colour_lustre clear
_exptl_crystal_colour_primary reed
_exptl_crystal_density_diffrn 1.630
_exptl_crystal_description block
_exptl_crystal_F_000 1824
_exptl_crystal_size_max 0.1595
_exptl_crystal_size_mid 0.1051
_exptl_crystal_size_min 0.0832
_refine_diff_density_max 0.915
_refine_diff_density_min -1.177
_refine_diff_density_rms 0.078
_refine_ls_extinction_method none
_refine_ls_goodness_of_fit_ref 1.032
_refine_ls_hydrogen_treatment mixed
_refine_ls_matrix_type full
_refine_ls_number_parameters 486
_refine_ls_number_reflns 7417
_refine_ls_number_restraints 0
_refine_ls_restrained_S_all 1.032
_refine_ls_R_factor_all 0.0502
_refine_ls_R_factor_gt 0.0373
_refine_ls_shift/su_max 0.002
_refine_ls_shift/su_mean 0.000
_refine_ls_structure_factor_coef Fsqd
_refine_ls_weighting_details 'calc w=1/[\s^2^(Fo^2^)+(0.0258P)^2^+4.8166P] where P=(Fo^2^+2Fc^2^)/3'
_refine_ls_weighting_scheme calc
_refine_ls_wR_factor_gt 0.0762
_refine_ls_wR_factor_ref 0.0820
_reflns_number_gt 6151
_reflns_number_total 7417
_reflns_threshold_expression >2sigma(I)
_cod_data_source_file ja3097256_si_002_4.cif
_cod_data_source_block '[9b]PF6.CH2Cl2'
_cod_original_cell_volume 3697.43(15)
_cod_database_code 4119314
_chemical_oxdiff_formula 'C37 H30 F9 N P2 Ru'
_chemical_oxdiff_usercomment NM217
_reflns_odcompleteness_completeness 99.48
_reflns_odcompleteness_iscentric 1
_reflns_odcompleteness_theta 25.01

loop_
_space_group_symop_id
_space_group_symop_operation_xyz
1 'x, y, z'
2 '-x+1/2, y+1/2, -z+1/2'
3 '-x, -y, -z'
4 'x-1/2, -y-1/2, z-1/2'

loop_
_atom_site_label
_atom_site_type_symbol
_atom_site_fract_x
_atom_site_fract_y
_atom_site_fract_z
_atom_site_U_iso_or_equiv
_atom_site_adp_type
_atom_site_occupancy
_atom_site_symmetry_multiplicity
_atom_site_calc_flag
_atom_site_refinement_flags
C1 C 0.0055(3) 0.67175(17) 0.07421(18) 0.0293(7) Uani 1 1 d .
H1 H -0.0582 0.6515 0.1024 0.035 Uiso 1 1 calc R
C2 C 0.0748(3) 0.73683(16) 0.08888(16) 0.0237(7) Uani 1 1 d .
H2 H 0.0650 0.7675 0.1292 0.028 Uiso 1 1 calc R
C3 C 0.1597(3) 0.74799(16) 0.03414(15) 0.0248(7) Uani 1 1 d .
H3 H 0.2164 0.7874 0.0305 0.030 Uiso 1 1 calc R
C4 C 0.1449(3) 0.68961(17) -0.01454(16) 0.0301(8) Uani 1 1 d .
H4 H 0.1913 0.6827 -0.0565 0.036 Uiso 1 1 calc R
C5 C 0.0506(3) 0.64360(18) 0.00939(17) 0.0333(8) Uani 1 1 d .
H5 H 0.0217 0.6007 -0.0140 0.040 Uiso 1 1 calc R
C6 C 0.2004(3) 0.53023(15) 0.10208(14) 0.0165(6) Uani 1 1 d .
C7 C 0.1359(3) 0.47207(15) 0.13216(15) 0.0196(6) Uani 1 1 d .
H7 H 0.0689 0.4810 0.1632 0.024 Uiso 1 1 calc R
C8 C 0.1702(3) 0.40175(16) 0.11641(16) 0.0221(6) Uani 1 1 d .
H8 H 0.1272 0.3624 0.1375 0.027 Uiso 1 1 calc R
C9 C 0.2676(3) 0.38729(16) 0.06974(16) 0.0224(6) Uani 1 1 d .
H9 H 0.2893 0.3386 0.0585 0.027 Uiso 1 1 calc R
C10 C 0.3306(3) 0.44413(15) 0.04069(15) 0.0208(6) Uani 1 1 d .
H10 H 0.3968 0.4362 0.0088 0.025 Uiso 1 1 calc R
C11 C 0.3429(3) 0.58216(15) 0.03568(15) 0.0172(6) Uani 1 1 d .
H11 H 0.348(3) 0.5883(15) -0.0110(16) 0.018(8) Uiso 1 1 d .
C12 C 0.4099(3) 0.62376(15) 0.08666(15) 0.0166(6) Uani 1 1 d .
H12 H 0.440(3) 0.6005(15) 0.1281(16) 0.019(8) Uiso 1 1 d .
C13 C 0.4950(3) 0.68305(14) 0.06745(14) 0.0163(6) Uani 1 1 d .
C14 C 0.5981(3) 0.69668(15) 0.11237(15) 0.0192(6) Uani 1 1 d .
H14 H 0.6086 0.6693 0.1551 0.023 Uiso 1 1 calc R
C15 C 0.6856(3) 0.74906(15) 0.09626(16) 0.0218(6) Uani 1 1 d .
H15 H 0.7548 0.7575 0.1278 0.026 Uiso 1 1 calc R
C16 C 0.6718(3) 0.78926(15) 0.03381(16) 0.0231(7) Uani 1 1 d .
C17 C 0.7680(4) 0.84342(19) 0.0136(2) 0.0408(9) Uani 1 1 d .
C18 C 0.5695(3) 0.77697(16) -0.01166(16) 0.0259(7) Uani 1 1 d .
H18 H 0.5596 0.8045 -0.0544 0.031 Uiso 1 1 calc R
C19 C 0.4820(3) 0.72496(16) 0.00484(15) 0.0228(7) Uani 1 1 d .
H19 H 0.4122 0.7174 -0.0265 0.027 Uiso 1 1 calc R
C20 C 0.3632(2) 0.71005(15) 0.23959(14) 0.0161(6) Uani 1 1 d .
C21 C 0.3767(3) 0.77479(15) 0.20176(15) 0.0203(6) Uani 1 1 d .
H21 H 0.3207 0.7856 0.1630 0.024 Uiso 1 1 calc R
C22 C 0.4707(3) 0.82336(16) 0.22009(17) 0.0245(7) Uani 1 1 d .
H22 H 0.4780 0.8678 0.1947 0.029 Uiso 1 1 calc R
C23 C 0.5538(3) 0.80695(16) 0.27544(17) 0.0273(7) Uani 1 1 d .
H23 H 0.6189 0.8399 0.2878 0.033 Uiso 1 1 calc R
C24 C 0.5421(3) 0.74271(17) 0.31271(17) 0.0265(7) Uani 1 1 d .
H24 H 0.6002 0.7314 0.3503 0.032 Uiso 1 1 calc R
C25 C 0.4462(3) 0.69449(16) 0.29575(15) 0.0197(6) Uani 1 1 d .
H25 H 0.4373 0.6510 0.3225 0.024 Uiso 1 1 calc R
C26 C 0.0998(3) 0.69396(14) 0.25513(14) 0.0153(6) Uani 1 1 d .
C27 C -0.0174(3) 0.66117(16) 0.24791(15) 0.0215(6) Uani 1 1 d .
H27 H -0.0251 0.6148 0.2259 0.026 Uiso 1 1 calc R
C28 C -0.1220(3) 0.69590(16) 0.27268(16) 0.0250(7) Uani 1 1 d .
H28 H -0.2012 0.6730 0.2681 0.030 Uiso 1 1 calc R
C29 C -0.1120(3) 0.76397(16) 0.30415(16) 0.0240(7) Uani 1 1 d .
H29 H -0.1844 0.7880 0.3202 0.029 Uiso 1 1 calc R
C30 C 0.0035(3) 0.79678(15) 0.31207(15) 0.0206(6) Uani 1 1 d .
H30 H 0.0107 0.8432 0.3339 0.025 Uiso 1 1 calc R
C31 C 0.1089(3) 0.76168(15) 0.28809(14) 0.0179(6) Uani 1 1 d .
H31 H 0.1882 0.7841 0.2942 0.021 Uiso 1 1 calc R
C32 C 0.2603(3) 0.56786(14) 0.26812(14) 0.0161(6) Uani 1 1 d .
C33 C 0.1820(3) 0.54811(16) 0.32304(15) 0.0249(7) Uani 1 1 d .
H33 H 0.1109 0.5770 0.3325 0.030 Uiso 1 1 calc R
C34 C 0.2068(3) 0.48665(17) 0.36407(17) 0.0327(8) Uani 1 1 d .
H34 H 0.1520 0.4736 0.4010 0.039 Uiso 1 1 calc R
C35 C 0.3100(3) 0.44455(16) 0.35171(16) 0.0291(7) Uani 1 1 d .
H35 H 0.3269 0.4030 0.3804 0.035 Uiso 1 1 calc R
C36 C 0.3885(3) 0.46293(16) 0.29758(16) 0.0273(7) Uani 1 1 d .
H36 H 0.4598 0.4340 0.2889 0.033 Uiso 1 1 calc R
C37 C 0.3634(3) 0.52375(16) 0.25568(15) 0.0224(6) Uani 1 1 d .
H37 H 0.4172 0.5355 0.2179 0.027 Uiso 1 1 calc R
F1 F 0.8360(3) 0.82037(16) -0.04051(15) 0.0932(11) Uani 1 1 d .
F2 F 0.7174(3) 0.90672(12) -0.00652(15) 0.0729(8) Uani 1 1 d .
F3 F 0.84956(19) 0.85926(11) 0.06629(12) 0.0472(5) Uani 1 1 d .
N1 N 0.2954(2) 0.51205(12) 0.05896(12) 0.0161(5) Uani 1 1 d .
P1 P 0.23378(6) 0.64997(4) 0.21409(4) 0.01391(15) Uani 1 1 d .
Ru1 Ru 0.20282(2) 0.639810(12) 0.090496(11) 0.01494(7) Uani 1 1 d .
C38 C 0.7352(5) 0.5427(2) 0.3920(2) 0.0642(14) Uani 1 1 d .
H38A H 0.7325 0.5618 0.3426 0.077 Uiso 1 1 calc R
H38B H 0.7340 0.4890 0.3895 0.077 Uiso 1 1 calc R
Cl1 Cl 0.60503(15) 0.57308(8) 0.43696(7) 0.0914(5) Uani 1 1 d .
Cl2 Cl 0.87315(16) 0.57151(11) 0.43572(7) 0.1172(7) Uani 1 1 d .
F4 F 0.32451(18) 0.56504(10) 0.77189(10) 0.0365(5) Uani 1 1 d .
F5 F 0.14350(16) 0.50503(10) 0.77965(10) 0.0321(4) Uani 1 1 d .
F6 F 0.21545(19) 0.57221(11) 0.87309(10) 0.0423(5) Uani 1 1 d .
F7 F 0.2156(2) 0.44951(11) 0.88030(11) 0.0473(6) Uani 1 1 d .
F8 F 0.39717(17) 0.50993(10) 0.87338(10) 0.0375(5) Uani 1 1 d .
F9 F 0.32691(18) 0.44279(9) 0.77970(9) 0.0321(4) Uani 1 1 d .
P2 P 0.27022(7) 0.50738(4) 0.82634(4) 0.01904(17) Uani 1 1 d .

loop_
_atom_site_aniso_label
_atom_site_aniso_U_11
_atom_site_aniso_U_22
_atom_site_aniso_U_33
_atom_site_aniso_U_23
_atom_site_aniso_U_13
_atom_site_aniso_U_12
C1 0.0168(15) 0.0310(17) 0.0395(19) 0.0012(15) -0.0106(14) 0.0100(14)
C2 0.0248(16) 0.0229(15) 0.0231(15) -0.0016(12) -0.0041(13) 0.0147(14)
C3 0.0306(17) 0.0207(15) 0.0229(15) 0.0054(12) -0.0047(13) 0.0084(14)
C4 0.038(2) 0.0342(18) 0.0171(15) -0.0018(13) -0.0085(14) 0.0219(17)
C5 0.0345(19) 0.0311(17) 0.0329(18) -0.0119(15) -0.0264(15) 0.0145(16)
C6 0.0153(14) 0.0200(14) 0.0139(13) -0.0037(11) -0.0051(11) 0.0028(12)
C7 0.0135(14) 0.0270(16) 0.0181(14) -0.0043(12) -0.0022(11) -0.0020(13)
C8 0.0199(15) 0.0203(15) 0.0258(15) 0.0031(12) -0.0061(12) -0.0055(13)
C9 0.0218(16) 0.0160(14) 0.0290(16) -0.0015(12) -0.0054(13) 0.0031(13)
C10 0.0191(15) 0.0203(14) 0.0229(15) -0.0053(12) -0.0004(12) 0.0060(13)
C11 0.0200(15) 0.0176(14) 0.0140(14) 0.0004(11) 0.0033(11) 0.0056(12)
C12 0.0161(14) 0.0188(14) 0.0150(13) 0.0017(11) 0.0020(11) 0.0046(12)
C13 0.0195(15) 0.0142(13) 0.0154(13) -0.0010(11) 0.0050(11) 0.0036(12)
C14 0.0188(15) 0.0192(14) 0.0198(14) 0.0009(12) 0.0025(12) 0.0043(13)
C15 0.0178(15) 0.0214(15) 0.0264(16) -0.0035(13) 0.0028(12) 0.0032(13)
C16 0.0284(17) 0.0148(14) 0.0265(16) 0.0004(12) 0.0078(13) -0.0003(13)
C17 0.049(2) 0.033(2) 0.041(2) 0.0046(16) 0.0047(18) -0.0096(18)
C18 0.0366(19) 0.0201(15) 0.0212(15) 0.0041(12) 0.0052(14) 0.0048(14)
C19 0.0274(17) 0.0230(15) 0.0181(14) -0.0006(12) 0.0018(13) 0.0054(14)
C20 0.0114(13) 0.0181(14) 0.0187(14) -0.0072(11) 0.0031(11) -0.0008(12)
C21 0.0177(15) 0.0203(14) 0.0229(15) -0.0039(12) 0.0011(12) 0.0019(13)
C22 0.0209(16) 0.0170(14) 0.0358(17) -0.0048(13) 0.0065(13) 0.0005(13)
C23 0.0146(15) 0.0230(16) 0.0444(19) -0.0161(14) -0.0003(14) -0.0017(13)
C24 0.0179(15) 0.0294(17) 0.0318(17) -0.0099(14) -0.0076(13) 0.0013(14)
C25 0.0184(15) 0.0213(14) 0.0193(14) -0.0034(12) -0.0004(12) 0.0007(13)
C26 0.0137(14) 0.0176(13) 0.0148(13) -0.0027(11) 0.0005(11) 0.0016(12)
C27 0.0173(15) 0.0204(15) 0.0268(16) -0.0057(12) 0.0005(12) -0.0011(13)
C28 0.0151(15) 0.0292(16) 0.0307(17) -0.0032(14) 0.0005(13) -0.0037(14)
C29 0.0164(15) 0.0297(16) 0.0258(16) -0.0016(13) 0.0028(12) 0.0055(14)
C30 0.0216(15) 0.0192(14) 0.0210(15) -0.0042(12) -0.0014(12) 0.0030(13)
C31 0.0140(14) 0.0199(14) 0.0197(14) -0.0005(12) -0.0003(11) -0.0023(12)
C32 0.0182(14) 0.0152(13) 0.0150(13) -0.0032(11) -0.0006(11) -0.0036(12)
C33 0.0283(17) 0.0225(15) 0.0243(16) -0.0008(13) 0.0080(13) -0.0014(14)
C34 0.046(2) 0.0248(17) 0.0279(17) 0.0037(14) 0.0124(16) -0.0059(16)
C35 0.046(2) 0.0166(15) 0.0241(16) 0.0049(13) -0.0010(15) -0.0025(15)
C36 0.0325(18) 0.0226(15) 0.0266(16) 0.0016(13) -0.0024(14) 0.0077(14)
C37 0.0236(16) 0.0247(15) 0.0190(14) 0.0030(12) 0.0043(12) 0.0014(13)
F1 0.104(2) 0.103(2) 0.0763(19) -0.0281(17) 0.0638(18) -0.0648(19)
F2 0.0804(19) 0.0366(12) 0.100(2) 0.0403(13) -0.0321(16) -0.0256(13)
F3 0.0376(12) 0.0389(12) 0.0647(14) 0.0144(11) -0.0056(11) -0.0175(10)
N1 0.0159(12) 0.0167(11) 0.0156(11) -0.0019(9) -0.0006(9) 0.0026(10)
P1 0.0115(3) 0.0155(3) 0.0147(3) -0.0028(3) -0.0007(3) 0.0008(3)
Ru1 0.01472(12) 0.01563(11) 0.01428(11) -0.00286(9) -0.00320(8) 0.00449(10)
C38 0.104(4) 0.056(3) 0.032(2) 0.0025(19) -0.003(2) -0.025(3)
Cl1 0.1141(12) 0.0964(10) 0.0619(8) -0.0185(7) -0.0302(8) 0.0399(9)
Cl2 0.1072(12) 0.1928(18) 0.0517(7) 0.0189(9) 0.0002(8) -0.0931(13)
F4 0.0353(11) 0.0295(10) 0.0447(12) 0.0113(9) 0.0015(9) -0.0082(9)
F5 0.0224(10) 0.0381(11) 0.0355(10) 0.0002(8) -0.0076(8) -0.0026(9)
F6 0.0509(13) 0.0429(11) 0.0324(10) -0.0168(9) -0.0122(9) 0.0271(10)
F7 0.0512(14) 0.0517(13) 0.0395(12) 0.0230(10) 0.0121(10) 0.0017(11)
F8 0.0301(11) 0.0442(11) 0.0373(11) -0.0132(9) -0.0161(9) 0.0135(9)
F9 0.0418(11) 0.0248(9) 0.0296(10) -0.0076(8) -0.0013(9) 0.0097(9)
P2 0.0194(4) 0.0174(4) 0.0202(4) -0.0009(3) -0.0018(3) 0.0030(3)

loop_
_atom_type_symbol
_atom_type_description
_atom_type_scat_dispersion_real
_atom_type_scat_dispersion_imag
_atom_type_scat_source
C C 0.0033 0.0016 'International Tables Vol C Tables 4.2.6.8 and 6.1.1.4'
H H 0.0000 0.0000 'International Tables Vol C Tables 4.2.6.8 and 6.1.1.4'
Cl Cl 0.1484 0.1585 'International Tables Vol C Tables 4.2.6.8 and 6.1.1.4'
F F 0.0171 0.0103 'International Tables Vol C Tables 4.2.6.8 and 6.1.1.4'
N N 0.0061 0.0033 'International Tables Vol C Tables 4.2.6.8 and 6.1.1.4'
P P 0.1023 0.0942 'International Tables Vol C Tables 4.2.6.8 and 6.1.1.4'
Ru Ru -1.2594 0.8363 'International Tables Vol C Tables 4.2.6.8 and 6.1.1.4'

loop_
_exptl_crystal_face_index_h
_exptl_crystal_face_index_k
_exptl_crystal_face_index_l
_exptl_crystal_face_perp_dist
_exptl_oxdiff_crystal_face_indexfrac_h
_exptl_oxdiff_crystal_face_indexfrac_k
_exptl_oxdiff_crystal_face_indexfrac_l
_exptl_oxdiff_crystal_face_x
_exptl_oxdiff_crystal_face_y
_exptl_oxdiff_crystal_face_z
2 -22 -14 0.0239 2.0000 -22.0000 -14.0000 0.1915 0.1976 0.9704
-15 5 1 0.0415 -15.0000 5.0000 1.0000 0.6967 -0.6607 -0.3138
13 13 4 0.0506 13.0000 13.0000 4.0000 -0.6614 0.6400 -0.4166
-13 5 -12 0.0598 -13.0000 5.0000 -12.0000 0.9556 -0.2511 -0.1642
13 14 4 0.0645 13.0000 14.0000 4.0000 -0.6571 0.6508 -0.4535
-15 1 0 0.0514 -15.0000 1.0000 -0.0000 0.7067 -0.6793 -0.1562
-2 25 4 0.0626 -2.0000 25.0000 4.0000 0.0925 0.0790 -0.9781
-1 13 23 0.0417 -1.0000 13.0000 23.0000 -0.5209 -0.4682 -0.7235
-2 16 -21 0.0727 -2.0000 16.0000 -21.0000 0.7317 0.5931 -0.3893
14 -10 -3 0.0382 14.0000 -10.0000 -3.0000 -0.6172 0.6099 0.5107
1 -4 26 0.0478 1.0000 -4.0000 26.0000 -0.7689 -0.6322 -0.1122

loop_
_geom_angle_atom_site_label_1
_geom_angle_atom_site_label_2
_geom_angle_atom_site_label_3
_geom_angle
C2 C1 H1 126.8
C2 C1 Ru1 72.84(17)
C5 C1 H1 126.8
C5 C1 C2 106.4(3)
C5 C1 Ru1 70.92(17)
Ru1 C1 H1 121.3
C1 C2 H2 125.5
C1 C2 Ru1 69.73(16)
C3 C2 C1 109.0(3)
C3 C2 H2 125.5
C3 C2 Ru1 73.66(16)
Ru1 C2 H2 122.7
C2 C3 H3 126.4
C2 C3 C4 107.2(3)
C2 C3 Ru1 70.39(16)
C4 C3 H3 126.4
C4 C3 Ru1 69.82(16)
Ru1 C3 H3 125.0
C3 C4 H4 125.6
C3 C4 Ru1 73.86(16)
C5 C4 C3 108.8(3)
C5 C4 H4 125.6
C5 C4 Ru1 70.06(17)
Ru1 C4 H4 122.1
C1 C5 H5 125.7
C1 C5 Ru1 71.64(16)
C4 C5 C1 108.6(3)
C4 C5 H5 125.7
C4 C5 Ru1 73.17(17)
Ru1 C5 H5 121.2
C7 C6 Ru1 144.2(2)
N1 C6 C7 115.9(2)
N1 C6 Ru1 99.73(18)
C6 C7 H7 120.2
C8 C7 C6 119.6(3)
C8 C7 H7 120.2
C7 C8 H8 119.4
C7 C8 C9 121.2(3)
C9 C8 H8 119.4
C8 C9 H9 120.4
C10 C9 C8 119.1(3)
C10 C9 H9 120.4
C9 C10 H10 121.2
N1 C10 C9 117.5(3)
N1 C10 H10 121.2
C12 C11 H11 123.9(19)
C12 C11 N1 117.1(2)
C12 C11 Ru1 75.86(16)
N1 C11 H11 116.1(19)
N1 C11 Ru1 92.29(16)
Ru1 C11 H11 118.4(19)
C11 C12 H12 118.2(18)
C11 C12 C13 123.1(2)
C11 C12 Ru1 66.73(16)
C13 C12 H12 109.9(18)
C13 C12 Ru1 122.08(19)
Ru1 C12 H12 110.6(18)
C14 C13 C12 118.3(2)
C14 C13 C19 117.6(3)
C19 C13 C12 124.1(3)
C13 C14 H14 119.1
C15 C14 C13 121.7(3)
C15 C14 H14 119.1
C14 C15 H15 120.1
C14 C15 C16 119.8(3)
C16 C15 H15 120.1
C15 C16 C17 120.7(3)
C15 C16 C18 119.6(3)
C18 C16 C17 119.6(3)
F1 C17 C16 112.1(3)
F1 C17 F2 106.9(3)
F1 C17 F3 105.7(3)
F2 C17 C16 112.0(3)
F3 C17 C16 113.8(3)
F3 C17 F2 105.8(3)
C16 C18 H18 119.8
C19 C18 C16 120.4(3)
C19 C18 H18 119.8
C13 C19 H19 119.6
C18 C19 C13 120.9(3)
C18 C19 H19 119.6
C21 C20 P1 118.1(2)
C25 C20 C21 119.2(3)
C25 C20 P1 122.7(2)
C20 C21 H21 119.7
C22 C21 C20 120.7(3)
C22 C21 H21 119.7
C21 C22 H22 120.1
C23 C22 C21 119.7(3)
C23 C22 H22 120.1
C22 C23 H23 120.0
C24 C23 C22 120.1(3)
C24 C23 H23 120.0
C23 C24 H24 119.7
C23 C24 C25 120.5(3)
C25 C24 H24 119.7
C20 C25 C24 119.8(3)
C20 C25 H25 120.1
C24 C25 H25 120.1
C27 C26 P1 118.8(2)
C31 C26 C27 118.8(3)
C31 C26 P1 122.2(2)
C26 C27 H27 119.9
C28 C27 C26 120.3(3)
C28 C27 H27 119.9
C27 C28 H28 119.8
C27 C28 C29 120.3(3)
C29 C28 H28 119.8
C28 C29 H29 120.0
C30 C29 C28 119.9(3)
C30 C29 H29 120.0
C29 C30 H30 120.1
C29 C30 C31 119.9(3)
C31 C30 H30 120.1
C26 C31 H31 119.6
C30 C31 C26 120.8(3)
C30 C31 H31 119.6
C33 C32 C37 117.9(3)
C33 C32 P1 122.2(2)
C37 C32 P1 119.9(2)
C32 C33 H33 119.7
C34 C33 C32 120.7(3)
C34 C33 H33 119.7
C33 C34 H34 119.7
C35 C34 C33 120.6(3)
C35 C34 H34 119.7
C34 C35 H35 120.1
C34 C35 C36 119.7(3)
C36 C35 H35 120.1
C35 C36 H36 120.0
C35 C36 C37 120.0(3)
C37 C36 H36 120.0
C32 C37 H37 119.4
C36 C37 C32 121.1(3)
C36 C37 H37 119.4
C6 N1 C11 103.5(2)
C10 N1 C6 126.6(2)
C10 N1 C11 129.8(2)
C20 P1 C26 102.83(12)
C20 P1 C32 104.37(12)
C20 P1 Ru1 113.21(9)
C26 P1 Ru1 110.92(9)
C32 P1 C26 104.12(12)
C32 P1 Ru1 119.70(9)
C1 Ru1 C2 37.43(11)
C1 Ru1 C3 61.64(12)
C1 Ru1 C4 61.85(13)
C1 Ru1 C12 167.40(11)
C1 Ru1 P1 103.06(9)
C2 Ru1 C3 35.95(11)
C2 Ru1 P1 91.18(8)
C3 Ru1 P1 114.05(8)
C4 Ru1 C2 60.62(11)
C4 Ru1 C3 36.32(11)
C4 Ru1 C12 106.11(12)
C4 Ru1 P1 149.83(8)
C5 Ru1 C1 37.44(12)
C5 Ru1 C2 61.61(11)
C5 Ru1 C3 61.22(12)
C5 Ru1 C4 36.78(13)
C5 Ru1 C12 134.37(12)
C5 Ru1 P1 139.80(10)
C6 Ru1 C1 105.30(12)
C6 Ru1 C2 141.24(11)
C6 Ru1 C3 155.32(10)
C6 Ru1 C4 119.74(11)
C6 Ru1 C5 95.37(11)
C6 Ru1 C11 64.34(11)
C6 Ru1 C12 83.59(11)
C6 Ru1 P1 88.60(7)
C11 Ru1 C1 138.85(11)
C11 Ru1 C2 145.88(11)
C11 Ru1 C3 110.36(11)
C11 Ru1 C4 87.93(11)
C11 Ru1 C5 101.79(12)
C11 Ru1 C12 37.41(10)
C11 Ru1 P1 115.72(8)
C12 Ru1 C2 135.06(11)
C12 Ru1 C3 106.71(11)
C12 Ru1 P1 85.82(7)
H38A C38 H38B 108.1
Cl1 C38 H38A 109.5
Cl1 C38 H38B 109.5
Cl1 C38 Cl2 110.8(2)
Cl2 C38 H38A 109.5
Cl2 C38 H38B 109.5
F4 P2 F5 89.34(10)
F4 P2 F6 89.94(11)
F4 P2 F8 90.69(11)
F4 P2 F9 89.72(10)
F5 P2 F6 89.98(10)
F5 P2 F8 179.80(13)
F5 P2 F9 90.68(10)
F6 P2 F8 89.81(10)
F6 P2 F9 179.25(12)
F7 P2 F4 179.63(13)
F7 P2 F5 90.38(11)
F7 P2 F6 90.30(12)
F7 P2 F8 89.60(12)
F7 P2 F9 90.05(11)
F8 P2 F9 89.52(10)

loop_
_geom_bond_atom_site_label_1
_geom_bond_atom_site_label_2
_geom_bond_distance
C1 H1 0.9500
C1 C2 1.433(4)
C1 C5 1.417(5)
C1 Ru1 2.212(3)
C2 H2 0.9500
C2 C3 1.404(4)
C2 Ru1 2.253(3)
C3 H3 0.9500
C3 C4 1.415(4)
C3 Ru1 2.295(3)
C4 H4 0.9500
C4 C5 1.403(5)
C4 Ru1 2.243(3)
C5 H5 0.9500
C5 Ru1 2.202(3)
C6 C7 1.401(4)
C6 N1 1.359(3)
C6 Ru1 2.029(3)
C7 H7 0.9500
C7 C8 1.380(4)
C8 H8 0.9500
C8 C9 1.406(4)
C9 H9 0.9500
C9 C10 1.367(4)
C10 H10 0.9500
C10 N1 1.353(3)
C11 H11 0.88(3)
C11 C12 1.406(4)
C11 N1 1.459(4)
C11 Ru1 2.127(3)
C12 H12 0.93(3)
C12 C13 1.474(4)
C12 Ru1 2.245(3)
C13 C14 1.395(4)
C13 C19 1.407(4)
C14 H14 0.9500
C14 C15 1.384(4)
C15 H15 0.9500
C15 C16 1.388(4)
C16 C17 1.491(5)
C16 C18 1.390(4)
C17 F1 1.333(4)
C17 F2 1.335(4)
C17 F3 1.334(4)
C18 H18 0.9500
C18 C19 1.381(4)
C19 H19 0.9500
C20 C21 1.396(4)
C20 C25 1.390(4)
C20 P1 1.829(3)
C21 H21 0.9500
C21 C22 1.385(4)
C22 H22 0.9500
C22 C23 1.383(4)
C23 H23 0.9500
C23 C24 1.380(4)
C24 H24 0.9500
C24 C25 1.390(4)
C25 H25 0.9500
C26 C27 1.398(4)
C26 C31 1.393(4)
C26 P1 1.837(3)
C27 H27 0.9500
C27 C28 1.383(4)
C28 H28 0.9500
C28 C29 1.388(4)
C29 H29 0.9500
C29 C30 1.384(4)
C30 H30 0.9500
C30 C31 1.387(4)
C31 H31 0.9500
C32 C33 1.393(4)
C32 C37 1.397(4)
C32 P1 1.837(3)
C33 H33 0.9500
C33 C34 1.389(4)
C34 H34 0.9500
C34 C35 1.376(5)
C35 H35 0.9500
C35 C36 1.377(4)
C36 H36 0.9500
C36 C37 1.389(4)
C37 H37 0.9500
P1 Ru1 2.3365(7)
C38 H38A 0.9900
C38 H38B 0.9900
C38 Cl1 1.742(5)
C38 Cl2 1.754(5)
F4 P2 1.5927(19)
F5 P2 1.5978(18)
F6 P2 1.6010(19)
F7 P2 1.591(2)
F8 P2 1.6035(19)
F9 P2 1.6044(18)

loop_
_geom_torsion_atom_site_label_1
_geom_torsion_atom_site_label_2
_geom_torsion_atom_site_label_3
_geom_torsion_atom_site_label_4
_geom_torsion
C1 C2 C3 C4 -0.7(3)
C1 C2 C3 Ru1 -61.1(2)
C1 C2 Ru1 C3 118.1(3)
C1 C2 Ru1 C4 81.1(2)
C1 C2 Ru1 C5 38.8(2)
C1 C2 Ru1 C6 -20.9(3)
C1 C2 Ru1 C11 106.3(2)
C1 C2 Ru1 C12 164.56(18)
C1 C2 Ru1 P1 -110.17(18)
C1 C5 Ru1 C2 -38.84(19)
C1 C5 Ru1 C3 -80.0(2)
C1 C5 Ru1 C4 -116.8(3)
C1 C5 Ru1 C6 108.2(2)
C1 C5 Ru1 C11 173.11(19)
C1 C5 Ru1 C12 -165.48(18)
C1 C5 Ru1 P1 14.0(3)
C2 C1 C5 C4 0.4(3)
C2 C1 C5 Ru1 64.7(2)
C2 C1 Ru1 C3 -36.06(17)
C2 C1 Ru1 C4 -77.51(19)
C2 C1 Ru1 C5 -114.8(3)
C2 C1 Ru1 C6 166.59(17)
C2 C1 Ru1 C11 -125.1(2)
C2 C1 Ru1 C12 -59.6(6)
C2 C1 Ru1 P1 74.44(18)
C2 C3 C4 C5 0.9(3)
C2 C3 C4 Ru1 -60.8(2)
C2 C3 Ru1 C1 37.55(18)
C2 C3 Ru1 C4 117.7(3)
C2 C3 Ru1 C5 80.4(2)
C2 C3 Ru1 C6 100.4(3)
C2 C3 Ru1 C11 172.98(17)
C2 C3 Ru1 C12 -147.66(18)
C2 C3 Ru1 P1 -54.76(19)
C3 C2 Ru1 C1 -118.1(3)
C3 C2 Ru1 C4 -37.00(19)
C3 C2 Ru1 C5 -79.2(2)
C3 C2 Ru1 C6 -139.01(19)
C3 C2 Ru1 C11 -11.8(3)
C3 C2 Ru1 C12 46.5(2)
C3 C2 Ru1 P1 131.76(17)
C3 C4 C5 C1 -0.8(3)
C3 C4 C5 Ru1 -64.2(2)
C3 C4 Ru1 C1 79.5(2)
C3 C4 Ru1 C2 36.62(19)
C3 C4 Ru1 C5 117.5(3)
C3 C4 Ru1 C6 171.77(18)
C3 C4 Ru1 C11 -129.5(2)
C3 C4 Ru1 C12 -96.5(2)
C3 C4 Ru1 P1 13.8(3)
C4 C3 Ru1 C1 -80.2(2)
C4 C3 Ru1 C2 -117.7(3)
C4 C3 Ru1 C5 -37.3(2)
C4 C3 Ru1 C6 -17.3(4)
C4 C3 Ru1 C11 55.3(2)
C4 C3 Ru1 C12 94.6(2)
C4 C3 Ru1 P1 -172.46(18)
C4 C5 Ru1 C1 116.8(3)
C4 C5 Ru1 C2 77.98(19)
C4 C5 Ru1 C3 36.83(17)
C4 C5 Ru1 C6 -134.94(18)
C4 C5 Ru1 C11 -70.07(19)
C4 C5 Ru1 C12 -48.7(2)
C4 C5 Ru1 P1 130.86(17)
C5 C1 C2 C3 0.2(3)
C5 C1 C2 Ru1 -63.4(2)
C5 C1 Ru1 C2 114.8(3)
C5 C1 Ru1 C3 78.8(2)
C5 C1 Ru1 C4 37.30(19)
C5 C1 Ru1 C6 -78.6(2)
C5 C1 Ru1 C11 -10.3(3)
C5 C1 Ru1 C12 55.3(6)
C5 C1 Ru1 P1 -170.75(18)
C5 C4 Ru1 C1 -37.97(18)
C5 C4 Ru1 C2 -80.9(2)
C5 C4 Ru1 C3 -117.5(3)
C5 C4 Ru1 C6 54.3(2)
C5 C4 Ru1 C11 112.94(19)
C5 C4 Ru1 C12 146.04(18)
C5 C4 Ru1 P1 -103.7(2)
C6 C7 C8 C9 -1.0(4)
C7 C6 N1 C10 2.3(4)
C7 C6 N1 C11 179.5(2)
C7 C6 Ru1 C1 -39.3(4)
C7 C6 Ru1 C2 -26.3(4)
C7 C6 Ru1 C3 -93.6(4)
C7 C6 Ru1 C4 -105.3(3)
C7 C6 Ru1 C5 -76.1(3)
C7 C6 Ru1 C11 -176.6(4)
C7 C6 Ru1 C12 149.8(3)
C7 C6 Ru1 P1 63.8(3)
C7 C8 C9 C10 1.3(4)
C8 C9 C10 N1 0.2(4)
C9 C10 N1 C6 -2.1(4)
C9 C10 N1 C11 -178.6(3)
C11 C12 C13 C14 -148.9(3)
C11 C12 C13 C19 28.3(4)
C11 C12 Ru1 C1 -80.4(5)
C11 C12 Ru1 C2 -128.24(18)
C11 C12 Ru1 C3 -101.85(17)
C11 C12 Ru1 C4 -63.93(18)
C11 C12 Ru1 C5 -36.0(2)
C11 C12 Ru1 C6 55.22(17)
C11 C12 Ru1 P1 144.28(16)
C12 C11 N1 C6 72.1(3)
C12 C11 N1 C10 -110.7(3)
C12 C11 Ru1 C1 160.92(18)
C12 C11 Ru1 C2 98.5(2)
C12 C11 Ru1 C3 91.13(18)
C12 C11 Ru1 C4 120.28(18)
C12 C11 Ru1 C5 154.56(17)
C12 C11 Ru1 C6 -115.11(18)
C12 C11 Ru1 P1 -40.27(18)
C12 C13 C14 C15 176.9(3)
C12 C13 C19 C18 -176.3(3)
C13 C12 Ru1 C1 35.3(6)
C13 C12 Ru1 C2 -12.6(3)
C13 C12 Ru1 C3 13.8(2)
C13 C12 Ru1 C4 51.7(2)
C13 C12 Ru1 C5 79.6(3)
C13 C12 Ru1 C6 170.8(2)
C13 C12 Ru1 C11 115.6(3)
C13 C12 Ru1 P1 -100.1(2)
C13 C14 C15 C16 -0.3(4)
C14 C13 C19 C18 0.8(4)
C14 C15 C16 C17 -177.0(3)
C14 C15 C16 C18 0.6(4)
C15 C16 C17 F1 106.7(4)
C15 C16 C17 F2 -133.1(3)
C15 C16 C17 F3 -13.1(5)
C15 C16 C18 C19 -0.2(4)
C16 C18 C19 C13 -0.5(4)
C17 C16 C18 C19 177.4(3)
C18 C16 C17 F1 -70.9(4)
C18 C16 C17 F2 49.3(4)
C18 C16 C17 F3 169.3(3)
C19 C13 C14 C15 -0.4(4)
C20 C21 C22 C23 1.4(4)
C20 P1 Ru1 C1 -124.28(13)
C20 P1 Ru1 C2 -88.43(13)
C20 P1 Ru1 C3 -59.78(13)
C20 P1 Ru1 C4 -68.7(2)
C20 P1 Ru1 C5 -132.99(17)
C20 P1 Ru1 C6 130.34(13)
C20 P1 Ru1 C11 69.85(13)
C20 P1 Ru1 C12 46.67(12)
C21 C20 C25 C24 -1.0(4)
C21 C20 P1 C26 -78.2(2)
C21 C20 P1 C32 173.4(2)
C21 C20 P1 Ru1 41.6(2)
C21 C22 C23 C24 -0.7(4)
C22 C23 C24 C25 -0.9(5)
C23 C24 C25 C20 1.8(4)
C25 C20 C21 C22 -0.5(4)
C25 C20 P1 C26 100.4(2)
C25 C20 P1 C32 -8.1(3)
C25 C20 P1 Ru1 -139.9(2)
C26 C27 C28 C29 0.8(5)
C26 P1 Ru1 C1 -9.28(13)
C26 P1 Ru1 C2 26.57(13)
C26 P1 Ru1 C3 55.22(13)
C26 P1 Ru1 C4 46.3(2)
C26 P1 Ru1 C5 -17.99(17)
C26 P1 Ru1 C6 -114.66(12)
C26 P1 Ru1 C11 -175.15(13)
C26 P1 Ru1 C12 161.66(12)
C27 C26 C31 C30 -1.3(4)
C27 C26 P1 C20 -178.4(2)
C27 C26 P1 C32 -69.8(2)
C27 C26 P1 Ru1 60.2(2)
C27 C28 C29 C30 -1.2(5)
C28 C29 C30 C31 0.4(4)
C29 C30 C31 C26 0.8(4)
C31 C26 C27 C28 0.5(4)
C31 C26 P1 C20 6.9(3)
C31 C26 P1 C32 115.6(2)
C31 C26 P1 Ru1 -114.4(2)
C32 C33 C34 C35 0.7(5)
C32 P1 Ru1 C1 111.97(14)
C32 P1 Ru1 C2 147.82(13)
C32 P1 Ru1 C3 176.48(14)
C32 P1 Ru1 C4 167.6(2)
C32 P1 Ru1 C5 103.26(17)
C32 P1 Ru1 C6 6.59(13)
C32 P1 Ru1 C11 -53.90(14)
C32 P1 Ru1 C12 -77.08(13)
C33 C32 C37 C36 -1.2(4)
C33 C32 P1 C20 111.6(2)
C33 C32 P1 C26 4.1(3)
C33 C32 P1 Ru1 -120.5(2)
C33 C34 C35 C36 -0.9(5)
C34 C35 C36 C37 0.0(5)
C35 C36 C37 C32 1.1(5)
C37 C32 C33 C34 0.3(4)
C37 C32 P1 C20 -67.0(2)
C37 C32 P1 C26 -174.5(2)
C37 C32 P1 Ru1 60.9(2)
N1 C6 C7 C8 -0.6(4)
N1 C6 Ru1 C1 134.81(17)
N1 C6 Ru1 C2 147.82(17)
N1 C6 Ru1 C3 80.6(3)
N1 C6 Ru1 C4 68.8(2)
N1 C6 Ru1 C5 98.04(18)
N1 C6 Ru1 C11 -2.47(15)
N1 C6 Ru1 C12 -36.08(16)
N1 C6 Ru1 P1 -122.04(15)
N1 C11 C12 C13 160.5(2)
N1 C11 C12 Ru1 -85.3(2)
N1 C11 Ru1 C1 -81.7(2)
N1 C11 Ru1 C2 -144.15(18)
N1 C11 Ru1 C3 -151.49(15)
N1 C11 Ru1 C4 -122.34(17)
N1 C11 Ru1 C5 -88.06(17)
N1 C11 Ru1 C6 2.27(14)
N1 C11 Ru1 C12 117.4(2)
N1 C11 Ru1 P1 77.11(16)
P1 C20 C21 C22 178.1(2)
P1 C20 C25 C24 -179.6(2)
P1 C26 C27 C28 -174.3(2)
P1 C26 C31 C30 173.3(2)
P1 C32 C33 C34 -178.3(2)
P1 C32 C37 C36 177.4(2)
Ru1 C1 C2 C3 63.6(2)
Ru1 C1 C5 C4 -64.3(2)
Ru1 C2 C3 C4 60.4(2)
Ru1 C3 C4 C5 61.7(2)
Ru1 C4 C5 C1 63.3(2)
Ru1 C6 C7 C8 172.9(3)
Ru1 C6 N1 C10 -173.9(2)
Ru1 C6 N1 C11 3.3(2)
Ru1 C11 C12 C13 -114.2(3)
Ru1 C11 N1 C6 -3.15(19)
Ru1 C11 N1 C10 174.0(2)
Ru1 C12 C13 C14 129.6(2)
Ru1 C12 C13 C19 -53.2(3)
